data_4339173
loop_
_publ_author_name
'Chang, Sheng-Yuan'
'Chen, Jing-Lin'
'Chi, Yun'
'Cheng, Yi-Ming'
'Lee, Gene-Hsiang'
'Jiang, Chang-Ming'
'Chou, Pi-Tai'

_publ_section_title
;
 Blue-emitting platinum(II) complexes bearing both pyridylpyrazolate
 chelate and bridging pyrazolate ligands: synthesis, structures, and
 photophysical properties.
;
_journal_issue 26
_journal_name_full 'Inorganic chemistry'
_journal_page_first 11202
_journal_page_last 11212
_journal_paper_doi 10.1021/ic701586c
_journal_volume 46
_journal_year 2007
_chemical_formula_sum 'C25 H18 Cl2 F6 N10 Pt2'
_chemical_formula_weight 1033.57
_chemical_name_systematic
; 
 ? 
;
_space_group_IT_number 14
_symmetry_cell_setting monoclinic
_symmetry_space_group_name_Hall '-P 2yn'
_symmetry_space_group_name_H-M 'P 1 21/n 1'
_atom_sites_solution_hydrogens geom
_atom_sites_solution_primary direct
_atom_sites_solution_secondary difmap
_audit_creation_method SHELXL-97
_cell_angle_alpha 90.00
_cell_angle_beta 108.591(1)
_cell_angle_gamma 90.00
_cell_formula_units_Z 4
_cell_length_a 11.1587(6)
_cell_length_b 21.3575(12)
_cell_length_c 13.2677(7)
_cell_measurement_reflns_used 2720
_cell_measurement_temperature 150(2)
_cell_measurement_theta_max 24.34
_cell_measurement_theta_min 2.50
_cell_volume 2997.0(3)
_computing_cell_refinement 'Bruker SAINT'
_computing_data_collection 'Bruker SMART'
_computing_data_reduction 'Bruker SAINT'
_computing_molecular_graphics 'Bruker SHELXTL'
_computing_publication_material 'Bruker SHELXTL'
_computing_structure_refinement 'SHELXL-97 (Sheldrick, 1997)'
_computing_structure_solution 'SHELXS-97 (Sheldrick, 1990)'
_diffrn_ambient_temperature 150(2)
_diffrn_measured_fraction_theta_full 0.999
_diffrn_measured_fraction_theta_max 0.999
_diffrn_measurement_device_type 'BRUKER SMART APEXCCD area detector'
_diffrn_measurement_method 'phi and omega scans'
_diffrn_radiation_monochromator graphite
_diffrn_radiation_source 'fine-focus sealed tube'
_diffrn_radiation_type MoK\a
_diffrn_radiation_wavelength 0.71073
_diffrn_reflns_av_R_equivalents 0.0603
_diffrn_reflns_av_sigmaI/netI 0.0650
_diffrn_reflns_limit_h_max 14
_diffrn_reflns_limit_h_min -14
_diffrn_reflns_limit_k_max 27
_diffrn_reflns_limit_k_min -21
_diffrn_reflns_limit_l_max 16
_diffrn_reflns_limit_l_min -17
_diffrn_reflns_number 22499
_diffrn_reflns_theta_full 27.50
_diffrn_reflns_theta_max 27.50
_diffrn_reflns_theta_min 1.88
_exptl_absorpt_coefficient_mu 9.578
_exptl_absorpt_correction_T_max 0.7006
_exptl_absorpt_correction_T_min 0.3095
_exptl_absorpt_correction_type multi-scan
_exptl_crystal_colour colorless
_exptl_crystal_density_diffrn 2.291
_exptl_crystal_density_meas ?
_exptl_crystal_density_method 'not measured'
_exptl_crystal_description block
_exptl_crystal_F_000 1928
_exptl_crystal_size_max 0.16
_exptl_crystal_size_mid 0.08
_exptl_crystal_size_min 0.04
_refine_diff_density_max 1.543
_refine_diff_density_min -1.244
_refine_diff_density_rms 0.211
_refine_ls_extinction_method none
_refine_ls_goodness_of_fit_ref 1.064
_refine_ls_hydrogen_treatment constr
_refine_ls_matrix_type full
_refine_ls_number_parameters 401
_refine_ls_number_reflns 6888
_refine_ls_number_restraints 0
_refine_ls_restrained_S_all 1.064
_refine_ls_R_factor_all 0.0557
_refine_ls_R_factor_gt 0.0417
_refine_ls_shift/su_max 0.002
_refine_ls_shift/su_mean 0.000
_refine_ls_structure_factor_coef Fsqd
_refine_ls_weighting_details 'calc w=1/[\s^2^(Fo^2^)+(0.0234P)^2^+3.0068P] where P=(Fo^2^+2Fc^2^)/3'
_refine_ls_weighting_scheme calc
_refine_ls_wR_factor_gt 0.0762
_refine_ls_wR_factor_ref 0.0809
_reflns_number_gt 5666
_reflns_number_total 6888
_reflns_threshold_expression >2sigma(I)
_cod_data_source_file ic701586c-file001.cif
_cod_data_source_block 6a
_cod_depositor_comments
;
The following automatic conversions were performed:

'_symmetry_cell_setting' value 'Monoclinic' changed to 'monoclinic'
according to
/usr/data/users/saulius/automatic-downloads/retrospective/ACS/lib/dictionaries/cif_core.dic
dictionary named 'cif_core.dic' version 2.4.2 from 2011-04-26.

Automatic conversion script
Id: cif_fix_values 2281 2013-09-26 08:29:07Z andrius 

The following automatic conversions were performed:

'_exptl_crystal_density_meas' value 'not_measured' was changed to '?'
- the value is perceived as not measured.

Automatic conversion script
Id: cif_fix_values 3008 2015-01-20 13:52:24Z robertas 
;
_cod_original_sg_symbol_H-M P2(1)/n
_cod_database_code 4339173

loop_
_symmetry_equiv_pos_as_xyz
'x, y, z'
'-x+1/2, y+1/2, -z+1/2'
'-x, -y, -z'
'x-1/2, -y-1/2, z-1/2'

loop_
_atom_site_label
_atom_site_type_symbol
_atom_site_fract_x
_atom_site_fract_y
_atom_site_fract_z
_atom_site_U_iso_or_equiv
_atom_site_adp_type
_atom_site_occupancy
_atom_site_symmetry_multiplicity
_atom_site_calc_flag
_atom_site_refinement_flags
_atom_site_disorder_assembly
_atom_site_disorder_group
Pt1 Pt 1.12054(2) 0.097782(13) 0.66927(2) 0.01622(8) Uani 1 1 d . . .
Pt2 Pt 0.85501(2) 0.148324(12) 0.72329(2) 0.01438(7) Uani 1 1 d . . .
N1 N 1.1436(5) 0.0057(3) 0.6418(5) 0.0182(13) Uani 1 1 d . . .
N2 N 1.1487(5) 0.1045(3) 0.5293(5) 0.0207(13) Uani 1 1 d . . .
N3 N 1.1463(6) 0.1521(3) 0.4623(5) 0.0217(14) Uani 1 1 d . . .
N4 N 0.7105(5) 0.1951(3) 0.6169(4) 0.0161(12) Uani 1 1 d . . .
N5 N 0.7100(5) 0.0957(3) 0.7276(5) 0.0189(13) Uani 1 1 d . . .
N6 N 0.7000(6) 0.0430(3) 0.7798(5) 0.0226(14) Uani 1 1 d . . .
N7 N 1.0988(6) 0.0843(3) 0.8126(5) 0.0196(13) Uani 1 1 d . . .
N8 N 0.9868(5) 0.0980(3) 0.8284(4) 0.0147(12) Uani 1 1 d . . .
N9 N 1.0925(5) 0.1882(3) 0.6878(5) 0.0192(13) Uani 1 1 d . . .
N10 N 0.9904(5) 0.2081(3) 0.7137(5) 0.0176(13) Uani 1 1 d . . .
C1 C 1.1270(6) -0.0423(4) 0.6990(6) 0.0221(16) Uani 1 1 d . . .
H1 H 1.1024 -0.0341 0.7600 0.027 Uiso 1 1 calc R . .
C2 C 1.1439(7) -0.1041(4) 0.6742(6) 0.0262(17) Uani 1 1 d . . .
H2 H 1.1320 -0.1374 0.7174 0.031 Uiso 1 1 calc R . .
C3 C 1.1783(7) -0.1158(4) 0.5857(6) 0.0297(19) Uani 1 1 d . . .
H3 H 1.1920 -0.1576 0.5674 0.036 Uiso 1 1 calc R . .
C4 C 1.1933(8) -0.0660(4) 0.5225(6) 0.0305(19) Uani 1 1 d . . .
H4 H 1.2164 -0.0735 0.4605 0.037 Uiso 1 1 calc R . .
C5 C 1.1740(7) -0.0059(4) 0.5514(6) 0.0220(16) Uani 1 1 d . . .
C6 C 1.1745(7) 0.0500(4) 0.4882(6) 0.0231(16) Uani 1 1 d . . .
C7 C 1.1911(7) 0.0624(4) 0.3908(6) 0.0254(17) Uani 1 1 d . . .
H7 H 1.2110 0.0338 0.3436 0.030 Uiso 1 1 calc R . .
C8 C 1.1722(7) 0.1252(4) 0.3791(6) 0.0268(18) Uani 1 1 d . A .
C9 C 1.1687(8) 0.1657(4) 0.2870(7) 0.035(2) Uani 1 1 d . . .
C10 C 0.7216(7) 0.2435(3) 0.5563(5) 0.0209(16) Uani 1 1 d . . .
H10 H 0.8039 0.2573 0.5604 0.025 Uiso 1 1 calc R . .
C11 C 0.6189(8) 0.2741(4) 0.4884(6) 0.0262(18) Uani 1 1 d . . .
H11 H 0.6301 0.3085 0.4469 0.031 Uiso 1 1 calc R . .
C12 C 0.4993(8) 0.2538(4) 0.4820(6) 0.0309(19) Uani 1 1 d . . .
H12 H 0.4268 0.2747 0.4369 0.037 Uiso 1 1 calc R . .
C13 C 0.4857(7) 0.2026(3) 0.5420(6) 0.0255(17) Uani 1 1 d . . .
H13 H 0.4039 0.1877 0.5373 0.031 Uiso 1 1 calc R . .
C14 C 0.5921(6) 0.1735(3) 0.6085(6) 0.0178(15) Uani 1 1 d . . .
C15 C 0.5938(7) 0.1181(4) 0.6717(6) 0.0225(16) Uani 1 1 d . . .
C16 C 0.5036(7) 0.0791(4) 0.6893(6) 0.0287(19) Uani 1 1 d . . .
H16 H 0.4141 0.0822 0.6619 0.034 Uiso 1 1 calc R . .
C17 C 0.5770(7) 0.0339(4) 0.7574(7) 0.0300(19) Uani 1 1 d . B .
C18 C 0.5285(8) -0.0217(5) 0.7984(9) 0.047(3) Uani 1 1 d . . .
C19 C 1.1748(7) 0.0568(3) 0.9000(5) 0.0210(16) Uani 1 1 d . . .
H19 H 1.2580 0.0423 0.9088 0.025 Uiso 1 1 calc R . .
C20 C 1.1140(7) 0.0527(4) 0.9759(6) 0.0239(16) Uani 1 1 d . . .
H20 H 1.1457 0.0357 1.0455 0.029 Uiso 1 1 calc R . .
C21 C 0.9968(7) 0.0788(3) 0.9270(6) 0.0208(16) Uani 1 1 d . . .
H21 H 0.9320 0.0827 0.9588 0.025 Uiso 1 1 calc R . .
C22 C 1.1630(7) 0.2392(4) 0.6832(6) 0.0288(18) Uani 1 1 d . . .
H22 H 1.2397 0.2388 0.6665 0.035 Uiso 1 1 calc R . .
C23 C 1.1052(7) 0.2919(3) 0.7070(6) 0.0249(17) Uani 1 1 d . . .
H23 H 1.1332 0.3340 0.7093 0.030 Uiso 1 1 calc R . .
C24 C 0.9992(7) 0.2704(3) 0.7264(6) 0.0192(15) Uani 1 1 d . . .
H24 H 0.9404 0.2959 0.7459 0.023 Uiso 1 1 calc R . .
F1 F 1.2348(6) 0.2173(3) 0.3128(4) 0.0592(17) Uani 1 1 d . A .
F2 F 1.0567(10) 0.1702(5) 0.2176(8) 0.041(3) Uiso 0.50 1 d P A 1
F3 F 1.2397(10) 0.1363(5) 0.2303(8) 0.034(3) Uiso 0.50 1 d P A 1
F2' F 1.0501(9) 0.1968(5) 0.2447(8) 0.036(3) Uiso 0.50 1 d P A 2
F3' F 1.1838(13) 0.1355(6) 0.2083(11) 0.058(4) Uiso 0.50 1 d P A 2
F4 F 0.4149(10) -0.0083(5) 0.8167(9) 0.037(3) Uiso 0.50 1 d P B 1
F5 F 0.6065(9) -0.0511(5) 0.8735(8) 0.031(2) Uiso 0.50 1 d P B 1
F6 F 0.5026(11) -0.0709(5) 0.7215(9) 0.048(3) Uiso 0.50 1 d P B 1
F4' F 0.4132(10) -0.0270(5) 0.7756(9) 0.044(3) Uiso 0.50 1 d P B 1
F5' F 0.5804(13) -0.0214(6) 0.9122(11) 0.069(4) Uiso 0.50 1 d P B 1
F6' F 0.578(2) -0.0728(10) 0.7892(17) 0.128(7) Uiso 0.50 1 d P B 1
C25 C 0.5857(13) 0.1872(6) 0.9273(9) 0.083(4) Uani 1 1 d . . .
H25A H 0.5929 0.1891 0.8549 0.099 Uiso 1 1 calc R . .
H25B H 0.6018 0.2297 0.9583 0.099 Uiso 1 1 calc R . .
Cl1 Cl 0.4312(3) 0.16389(19) 0.9188(3) 0.0982(12) Uani 1 1 d . . .
Cl2 Cl 0.6989(4) 0.1361(2) 1.0046(3) 0.1212(16) Uani 1 1 d . . .

loop_
_atom_site_aniso_label
_atom_site_aniso_U_11
_atom_site_aniso_U_22
_atom_site_aniso_U_33
_atom_site_aniso_U_23
_atom_site_aniso_U_13
_atom_site_aniso_U_12
Pt1 0.01548(13) 0.01772(15) 0.01672(14) 0.00095(11) 0.00691(11) 0.00196(11)
Pt2 0.01451(13) 0.01435(14) 0.01452(14) -0.00050(11) 0.00500(10) 0.00030(10)
N1 0.011(3) 0.015(3) 0.025(3) -0.009(3) 0.001(2) -0.002(2)
N2 0.020(3) 0.026(4) 0.018(3) 0.001(3) 0.007(3) -0.001(3)
N3 0.020(3) 0.027(4) 0.019(3) 0.005(3) 0.007(3) -0.003(3)
N4 0.020(3) 0.015(3) 0.012(3) 0.003(2) 0.002(2) 0.004(2)
N5 0.011(3) 0.021(3) 0.024(3) 0.001(3) 0.005(2) -0.003(2)
N6 0.024(3) 0.023(3) 0.023(3) 0.006(3) 0.009(3) -0.001(3)
N7 0.024(3) 0.017(3) 0.021(3) 0.001(3) 0.012(3) 0.000(3)
N8 0.011(3) 0.018(3) 0.014(3) 0.004(2) 0.004(2) 0.002(2)
N9 0.018(3) 0.021(3) 0.023(3) 0.002(3) 0.014(3) 0.001(3)
N10 0.016(3) 0.017(3) 0.023(3) -0.003(3) 0.011(3) 0.001(2)
C1 0.017(4) 0.027(4) 0.026(4) -0.001(3) 0.011(3) 0.000(3)
C2 0.025(4) 0.018(4) 0.032(4) -0.001(4) 0.003(3) 0.001(3)
C3 0.033(5) 0.020(4) 0.031(5) -0.011(4) 0.005(4) 0.004(3)
C4 0.038(5) 0.031(5) 0.023(4) -0.005(4) 0.010(4) 0.002(4)
C5 0.015(4) 0.030(4) 0.019(4) -0.004(3) 0.003(3) 0.003(3)
C6 0.021(4) 0.026(4) 0.024(4) 0.004(3) 0.009(3) 0.002(3)
C7 0.025(4) 0.031(5) 0.021(4) -0.002(3) 0.009(3) -0.001(3)
C8 0.016(4) 0.042(5) 0.019(4) -0.002(4) 0.003(3) -0.007(3)
C9 0.034(5) 0.045(6) 0.028(5) 0.000(4) 0.012(4) -0.004(4)
C10 0.026(4) 0.017(4) 0.020(4) -0.005(3) 0.008(3) 0.002(3)
C11 0.035(5) 0.027(4) 0.020(4) 0.004(3) 0.014(4) 0.007(4)
C12 0.033(5) 0.032(5) 0.022(4) 0.003(4) 0.001(3) 0.007(4)
C13 0.027(4) 0.022(4) 0.027(4) 0.003(4) 0.009(3) 0.001(3)
C14 0.014(3) 0.017(4) 0.022(4) -0.004(3) 0.006(3) -0.001(3)
C15 0.018(4) 0.025(4) 0.024(4) -0.006(3) 0.005(3) -0.006(3)
C16 0.015(4) 0.028(4) 0.040(5) 0.004(4) 0.004(3) -0.005(3)
C17 0.018(4) 0.030(5) 0.041(5) 0.013(4) 0.007(4) -0.005(3)
C18 0.022(5) 0.049(6) 0.073(7) 0.022(6) 0.021(5) 0.007(4)
C19 0.029(4) 0.018(4) 0.015(4) 0.006(3) 0.005(3) 0.006(3)
C20 0.025(4) 0.028(4) 0.019(4) 0.002(3) 0.007(3) -0.003(3)
C21 0.026(4) 0.020(4) 0.020(4) 0.001(3) 0.011(3) -0.003(3)
C22 0.021(4) 0.032(5) 0.035(5) 0.003(4) 0.010(3) -0.003(3)
C23 0.033(4) 0.015(4) 0.026(4) -0.003(3) 0.010(3) -0.009(3)
C24 0.020(4) 0.013(4) 0.023(4) -0.001(3) 0.006(3) 0.000(3)
F1 0.080(4) 0.057(4) 0.040(3) 0.012(3) 0.019(3) -0.030(3)
C25 0.112(12) 0.096(10) 0.055(7) -0.026(7) 0.048(8) -0.051(9)
Cl1 0.072(2) 0.118(3) 0.110(3) -0.047(2) 0.036(2) -0.029(2)
Cl2 0.101(3) 0.161(4) 0.111(3) -0.056(3) 0.047(3) 0.036(3)

loop_
_atom_type_symbol
_atom_type_description
_atom_type_scat_dispersion_real
_atom_type_scat_dispersion_imag
_atom_type_scat_source
C C 0.0033 0.0016 'International Tables Vol C Tables 4.2.6.8 and 6.1.1.4'
H H 0.0000 0.0000 'International Tables Vol C Tables 4.2.6.8 and 6.1.1.4'
N N 0.0061 0.0033 'International Tables Vol C Tables 4.2.6.8 and 6.1.1.4'
F F 0.0171 0.0103 'International Tables Vol C Tables 4.2.6.8 and 6.1.1.4'
Cl Cl 0.1484 0.1585 'International Tables Vol C Tables 4.2.6.8 and 6.1.1.4'
Pt Pt -1.7033 8.3905 'International Tables Vol C Tables 4.2.6.8 and 6.1.1.4'

loop_
_geom_angle_atom_site_label_1
_geom_angle_atom_site_label_2
_geom_angle_atom_site_label_3
_geom_angle
N9 Pt1 N2 97.1(2)
N9 Pt1 N7 87.2(2)
N2 Pt1 N7 175.4(2)
N9 Pt1 N1 176.9(2)
N2 Pt1 N1 80.5(2)
N7 Pt1 N1 95.3(2)
N5 Pt2 N8 95.8(2)
N5 Pt2 N10 174.7(2)
N8 Pt2 N10 89.2(2)
N5 Pt2 N4 79.9(2)
N8 Pt2 N4 175.7(2)
N10 Pt2 N4 95.1(2)
C1 N1 C5 118.7(6)
C1 N1 Pt1 126.8(5)
C5 N1 Pt1 114.5(5)
N3 N2 C6 110.3(6)
N3 N2 Pt1 134.1(5)
C6 N2 Pt1 115.6(5)
N2 N3 C8 104.6(6)
C10 N4 C14 118.8(6)
C10 N4 Pt2 126.2(5)
C14 N4 Pt2 114.9(4)
N6 N5 C15 110.8(6)
N6 N5 Pt2 133.6(5)
C15 N5 Pt2 115.4(5)
C17 N6 N5 104.9(6)
C19 N7 N8 108.7(6)
C19 N7 Pt1 130.5(5)
N8 N7 Pt1 120.5(4)
C21 N8 N7 106.8(5)
C21 N8 Pt2 131.5(5)
N7 N8 Pt2 121.2(4)
C22 N9 N10 107.7(6)
C22 N9 Pt1 131.3(5)
N10 N9 Pt1 121.0(4)
C24 N10 N9 108.0(5)
C24 N10 Pt2 130.4(5)
N9 N10 Pt2 121.6(4)
N1 C1 C2 123.1(7)
C3 C2 C1 118.3(7)
C2 C3 C4 119.6(7)
C5 C4 C3 118.9(7)
N1 C5 C4 121.2(7)
N1 C5 C6 113.7(6)
C4 C5 C6 125.0(7)
N2 C6 C7 108.6(7)
N2 C6 C5 115.6(6)
C7 C6 C5 135.8(7)
C8 C7 C6 103.5(7)
N3 C8 C7 113.0(7)
N3 C8 C9 117.8(7)
C7 C8 C9 129.1(8)
F3' C9 F2 78.8(9)
F3' C9 F1 115.3(9)
F2 C9 F1 117.3(9)
F3' C9 F3 25.3(7)
F2 C9 F3 103.5(9)
F1 C9 F3 98.6(7)
F3' C9 F2' 105.1(10)
F2 C9 F2' 28.8(6)
F1 C9 F2' 95.0(8)
F3 C9 F2' 127.6(9)
F3' C9 C8 113.6(10)
F2 C9 C8 113.1(8)
F1 C9 C8 114.2(7)
F3 C9 C8 108.0(8)
F2' C9 C8 111.8(7)
N4 C10 C11 122.9(7)
C10 C11 C12 118.5(7)
C11 C12 C13 119.5(7)
C14 C13 C12 119.5(7)
N4 C14 C13 120.7(7)
N4 C14 C15 113.2(6)
C13 C14 C15 126.1(7)
N5 C15 C16 108.3(7)
N5 C15 C14 116.0(6)
C16 C15 C14 135.7(7)
C15 C16 C17 102.5(7)
N6 C17 C16 113.4(7)
N6 C17 C18 120.7(7)
C16 C17 C18 125.8(7)
F4' C18 F6' 110.9(14)
F4' C18 F5 123.6(10)
F6' C18 F5 55.1(11)
F4' C18 F4 28.7(6)
F6' C18 F4 130.7(13)
F5 C18 F4 113.7(10)
F4' C18 F6 78.4(10)
F6' C18 F6 44.0(11)
F5 C18 F6 97.5(9)
F4 C18 F6 106.7(9)
F4' C18 F5' 107.4(10)
F6' C18 F5' 93.8(13)
F5 C18 F5' 39.3(6)
F4 C18 F5' 84.3(9)
F6 C18 F5' 132.7(10)
F4' C18 C17 117.3(9)
F6' C18 C17 116.3(12)
F5 C18 C17 116.7(9)
F4 C18 C17 111.0(8)
F6 C18 C17 110.0(8)
F5' C18 C17 108.1(9)
N7 C19 C20 109.7(7)
C21 C20 C19 104.1(6)
N8 C21 C20 110.7(6)
N9 C22 C23 108.9(7)
C24 C23 C22 105.4(7)
N10 C24 C23 110.0(6)
F4' F4 C18 61.9(14)
F5' F5 F6' 140.9(18)
F5' F5 C18 80.6(12)
F6' F5 C18 61.8(12)
F6' F6 C18 58.3(14)
F6' F6 F4' 94.6(15)
C18 F6 F4' 45.5(6)
F4 F4' C18 89.4(17)
F4 F4' F6 144.0(18)
C18 F4' F6 56.0(8)
F5 F5' C18 60.1(10)
F6 F6' F5 137(2)
F6 F6' C18 77.7(17)
F5 F6' C18 63.2(12)
Cl2 C25 Cl1 111.9(7)

loop_
_geom_bond_atom_site_label_1
_geom_bond_atom_site_label_2
_geom_bond_distance
Pt1 N9 1.983(6)
Pt1 N2 1.985(6)
Pt1 N7 2.013(6)
Pt1 N1 2.030(6)
Pt2 N5 1.986(5)
Pt2 N8 1.988(5)
Pt2 N10 2.013(6)
Pt2 N4 2.034(5)
N1 C1 1.325(9)
N1 C5 1.369(9)
N2 N3 1.346(8)
N2 C6 1.355(9)
N3 C8 1.355(9)
N4 C10 1.339(8)
N4 C14 1.370(8)
N5 N6 1.344(8)
N5 C15 1.359(9)
N6 C17 1.323(9)
N7 C19 1.335(9)
N7 N8 1.363(7)
N8 C21 1.342(8)
N9 C22 1.357(9)
N9 N10 1.360(7)
N10 C24 1.341(8)
C1 C2 1.387(10)
C2 C3 1.369(10)
C3 C4 1.398(11)
C4 C5 1.375(10)
C5 C6 1.460(10)
C6 C7 1.388(10)
C7 C8 1.359(11)
C8 C9 1.488(11)
C9 F3' 1.283(14)
C9 F2 1.298(13)
C9 F1 1.308(10)
C9 F3 1.402(13)
C9 F2' 1.426(13)
C10 C11 1.376(10)
C11 C12 1.380(11)
C12 C13 1.388(10)
C13 C14 1.381(10)
C14 C15 1.446(10)
C15 C16 1.384(10)
C16 C17 1.394(10)
C17 C18 1.480(11)
C18 F4' 1.230(13)
C18 F6' 1.24(2)
C18 F5 1.261(12)
C18 F4 1.394(13)
C18 F6 1.429(15)
C18 F5' 1.434(16)
C19 C20 1.385(10)
C20 C21 1.379(10)
C22 C23 1.383(10)
C23 C24 1.368(10)
F4 F4' 0.670(13)
F5 F5' 0.920(13)
F5 F6' 1.16(2)
F6 F6' 1.02(2)
F6 F4' 1.687(16)
C25 Cl2 1.736(15)
C25 Cl1 1.763(12)
